data_7040478
loop_
_publ_author_name
'Baldov\'i, Jos\'e J'
'Duan, Yan'
'Bustos, Carlos'
'Cardona-Serra, Salvador'
'Gouzerh, Pierre'
'Villanneau, Richard'
'Gontard, Geoffrey'
'Clemente-Juan, Juan M'
'Gaita-Ari\~no, Alejandro'
'Gim\'enez-Saiz, Carlos'
'Proust, Anna'
'Coronado, Eugenio'

_publ_section_title
;
 Single ion magnets based on lanthanoid polyoxomolybdate complexes.
;
_journal_issue 42
_journal_name_full 'Dalton transactions (Cambridge, England : 2003)'
_journal_page_first 16653
_journal_page_last 16660
_journal_paper_doi 10.1039/c6dt02258h
_journal_volume 45
_journal_year 2016
_chemical_formula_moiety 'C20 H32 Er Mo10 N6 O38, 3(C16 H36 N), C4 H8 O'
_chemical_formula_sum 'C72 H148 Er Mo10 N9 O39'
_chemical_formula_weight 2890.65
_space_group_crystal_system monoclinic
_space_group_IT_number 14
_space_group_name_Hall '-P 2ybc'
_space_group_name_H-M_alt 'P 1 21/c 1'
_symmetry_space_group_name_Hall '-P 2ybc'
_symmetry_space_group_name_H-M 'P 1 21/c 1'
_atom_sites_solution_hydrogens geom
_atom_sites_solution_primary direct
_atom_sites_solution_secondary difmap
_audit_update_record
;
2016-05-31 deposited with the CCDC.
2016-08-24 downloaded from the CCDC.
;
_cell_angle_alpha 90
_cell_angle_beta 107.2300(10)
_cell_angle_gamma 90
_cell_formula_units_Z 4
_cell_length_a 25.7069(5)
_cell_length_b 21.3819(4)
_cell_length_c 19.9702(3)
_cell_measurement_reflns_used 9174
_cell_measurement_temperature 200(1)
_cell_measurement_theta_max 30.46
_cell_measurement_theta_min 2.67
_cell_volume 10484.3(3)
_computing_cell_refinement 'Bruker SAINT'
_computing_data_collection 'Bruker APEX2'
_computing_data_reduction 'Bruker SAINT'
_computing_publication_material 'WinGX publication routines (Farrugia, 2012)'
_computing_structure_refinement 'SHELXL-2013 (Sheldrick, 2013)'
_computing_structure_solution 'SIR92 (Giacovazzo et al, 1993)'
_diffrn_ambient_temperature 200(1)
_diffrn_detector_area_resol_mean 8.3333
_diffrn_measured_fraction_theta_full 0.998
_diffrn_measured_fraction_theta_max 0.997
_diffrn_measurement_device_type 'Bruker APEX-II CCD'
_diffrn_measurement_method '\f and \w scans'
_diffrn_radiation_monochromator 'curved graphite'
_diffrn_radiation_source 'fine-focus sealed tube'
_diffrn_radiation_type MoK\a
_diffrn_radiation_wavelength 0.71073
_diffrn_reflns_av_R_equivalents 0.0258
_diffrn_reflns_av_unetI/netI 0.0211
_diffrn_reflns_Laue_measured_fraction_full 0.998
_diffrn_reflns_Laue_measured_fraction_max 0.997
_diffrn_reflns_limit_h_max 36
_diffrn_reflns_limit_h_min -36
_diffrn_reflns_limit_k_max 30
_diffrn_reflns_limit_k_min -27
_diffrn_reflns_limit_l_max 28
_diffrn_reflns_limit_l_min -24
_diffrn_reflns_number 181941
_diffrn_reflns_point_group_measured_fraction_full 0.998
_diffrn_reflns_point_group_measured_fraction_max 0.997
_diffrn_reflns_theta_full 25.242
_diffrn_reflns_theta_max 30.553
_diffrn_reflns_theta_min 0.829
_exptl_absorpt_coefficient_mu 2.025
_exptl_absorpt_correction_T_max 0.9161
_exptl_absorpt_correction_T_min 0.4517
_exptl_absorpt_correction_type multi-scan
_exptl_absorpt_process_details
; 
R.H. Blessing, Acta Cryst. (1995), A51, 33-38
;
_exptl_crystal_colour red
_exptl_crystal_density_diffrn 1.831
_exptl_crystal_density_method 'not measured'
_exptl_crystal_description prism
_exptl_crystal_F_000 5772
_exptl_crystal_size_max 0.5
_exptl_crystal_size_mid 0.5
_exptl_crystal_size_min 0.07
_refine_diff_density_max 2.186
_refine_diff_density_min -1.395
_refine_diff_density_rms 0.220
_refine_ls_extinction_method none
_refine_ls_goodness_of_fit_ref 1.230
_refine_ls_hydrogen_treatment constr
_refine_ls_matrix_type full
_refine_ls_number_parameters 1200
_refine_ls_number_reflns 32043
_refine_ls_number_restraints 0
_refine_ls_restrained_S_all 1.230
_refine_ls_R_factor_all 0.0789
_refine_ls_R_factor_gt 0.0507
_refine_ls_shift/su_max 0.002
_refine_ls_shift/su_mean 0.000
_refine_ls_structure_factor_coef Fsqd
_refine_ls_weighting_details 'w=1/[\s^2^(Fo^2^)+(0.0183P)^2^+106.8375P] where P=(Fo^2^+2Fc^2^)/3'
_refine_ls_weighting_scheme calc
_refine_ls_wR_factor_gt 0.0995
_refine_ls_wR_factor_ref 0.1282
_reflns_number_gt 25463
_reflns_number_total 32043
_reflns_threshold_expression 'I > 2\s(I)'
_cod_data_source_file c6dt02258h2.cif
_cod_data_source_block ErMo10
_cod_depositor_comments 'Adding full bibliography for 7040469--7040479.cif.'
_cod_database_code 7040478
_shelx_space_group_comment
;
The symmetry employed for this shelxl refinement is uniquely defined
by the following loop, which should always be used as a source of
symmetry information in preference to the above space-group names.
They are only intended as comments.
;

loop_
_space_group_symop_operation_xyz
'x, y, z'
'-x, y+1/2, -z+1/2'
'-x, -y, -z'
'x, -y-1/2, z-1/2'

loop_
_atom_site_label
_atom_site_type_symbol
_atom_site_fract_x
_atom_site_fract_y
_atom_site_fract_z
_atom_site_U_iso_or_equiv
_atom_site_adp_type
_atom_site_occupancy
_atom_site_site_symmetry_order
_atom_site_calc_flag
_atom_site_refinement_flags_posn
_atom_site_refinement_flags_adp
Er1 Er 0.22416(2) 0.52929(2) 0.40595(2) 0.01955(5) Uani 1 1 d . .
Mo1 Mo 0.17389(2) 0.58070(3) 0.21526(2) 0.02871(11) Uani 1 1 d . .
Mo2 Mo 0.11372(2) 0.64561(2) 0.31834(3) 0.02392(9) Uani 1 1 d . .
Mo3 Mo 0.07090(2) 0.50968(2) 0.35046(2) 0.01859(8) Uani 1 1 d . .
Mo4 Mo 0.13173(2) 0.44515(2) 0.24785(2) 0.02466(9) Uani 1 1 d . .
Mo5 Mo 0.03657(2) 0.55793(2) 0.18064(2) 0.02261(9) Uani 1 1 d . .
Mo6 Mo 0.35726(2) 0.60700(2) 0.50222(2) 0.02151(9) Uani 1 1 d . .
Mo7 Mo 0.28032(2) 0.57224(2) 0.59831(2) 0.01958(8) Uani 1 1 d . .
Mo8 Mo 0.28937(2) 0.42567(2) 0.56199(2) 0.02025(8) Uani 1 1 d . .
Mo9 Mo 0.36700(2) 0.46119(2) 0.46645(2) 0.02075(9) Uani 1 1 d . .
Mo10 Mo 0.40633(2) 0.50605(2) 0.63933(2) 0.02126(9) Uani 1 1 d . .
O1 O 0.22396(15) 0.5658(2) 0.2941(2) 0.0289(9) Uani 1 1 d . .
O2 O 0.17303(15) 0.62205(18) 0.3823(2) 0.0247(8) Uani 1 1 d . .
O3 O 0.13557(14) 0.50570(19) 0.41169(19) 0.0226(7) Uani 1 1 d . .
O4 O 0.18815(15) 0.44891(19) 0.3225(2) 0.0242(7) Uani 1 1 d . .
O5 O 0.20704(18) 0.6077(3) 0.1589(2) 0.0477(14) Uani 1 1 d . .
O6 O 0.14762(16) 0.6566(2) 0.2456(2) 0.0330(10) Uani 1 1 d . .
O7 O 0.1009(2) 0.7202(2) 0.3389(3) 0.0401(11) Uani 1 1 d . .
O8 O 0.06524(15) 0.59889(18) 0.35513(19) 0.0238(7) Uani 1 1 d . .
O9 O 0.02575(16) 0.4853(2) 0.3927(2) 0.0294(9) Uani 1 1 d . .
O10 O 0.07845(14) 0.43856(18) 0.2973(2) 0.0238(7) Uani 1 1 d . .
O11 O 0.13111(18) 0.3721(2) 0.2138(3) 0.0420(12) Uani 1 1 d . .
O12 O 0.16174(16) 0.4946(2) 0.1890(2) 0.0337(10) Uani 1 1 d . .
O13 O 0.10783(13) 0.54686(17) 0.26562(18) 0.0189(7) Uani 1 1 d . .
O14 O 0.09214(17) 0.5882(2) 0.1355(2) 0.0353(10) Uani 1 1 d . .
O15 O 0.04031(16) 0.64362(19) 0.2243(2) 0.0280(8) Uani 1 1 d . .
O16 O 0.00132(14) 0.52850(18) 0.2519(2) 0.0217(7) Uani 1 1 d . .
O17 O 0.05410(16) 0.4709(2) 0.1619(2) 0.0296(9) Uani 1 1 d . .
O18 O 0.29630(15) 0.60188(19) 0.4342(2) 0.0243(7) Uani 1 1 d . .
O19 O 0.22972(14) 0.57075(18) 0.51767(19) 0.0218(7) Uani 1 1 d . .
O20 O 0.23822(14) 0.44574(18) 0.48532(19) 0.0223(7) Uani 1 1 d . .
O21 O 0.30449(14) 0.47589(19) 0.40346(19) 0.0235(7) Uani 1 1 d . .
O22 O 0.38935(18) 0.6727(2) 0.4872(2) 0.0355(10) Uani 1 1 d . .
O23 O 0.32520(15) 0.63340(19) 0.5728(2) 0.0251(8) Uani 1 1 d . .
O24 O 0.25377(17) 0.6119(2) 0.6546(2) 0.0323(9) Uani 1 1 d . .
O25 O 0.27115(15) 0.48666(19) 0.62115(19) 0.0239(7) Uani 1 1 d . .
O26 O 0.27041(17) 0.3565(2) 0.5906(2) 0.0320(9) Uani 1 1 d . .
O27 O 0.34004(15) 0.39709(19) 0.5145(2) 0.0253(8) Uani 1 1 d . .
O28 O 0.40525(17) 0.4196(2) 0.4261(2) 0.0335(9) Uani 1 1 d . .
O29 O 0.39499(15) 0.5438(2) 0.46597(19) 0.0252(8) Uani 1 1 d . .
O30 O 0.33753(13) 0.51476(17) 0.55043(17) 0.0174(6) Uani 1 1 d . .
O31 O 0.42569(15) 0.5851(2) 0.5995(2) 0.0266(8) Uani 1 1 d . .
O32 O 0.35909(15) 0.55559(19) 0.68358(19) 0.0242(7) Uani 1 1 d . .
O33 O 0.36761(16) 0.42675(19) 0.6504(2) 0.0257(8) Uani 1 1 d . .
O34 O 0.43420(15) 0.4601(2) 0.5691(2) 0.0268(8) Uani 1 1 d . .
O35 O -0.3013(2) 0.5056(4) -0.0722(4) 0.081(2) Uani 1 1 d . .
O36 O -0.2729(3) 0.4317(4) 0.0010(5) 0.095(3) Uani 1 1 d . .
O37 O 0.4660(6) 0.3863(5) 1.0340(5) 0.121(4) Uani 1 1 d . .
O38 O 0.5508(5) 0.4118(4) 1.0754(4) 0.116(4) Uani 1 1 d . .
N1 N -0.02202(18) 0.5728(3) 0.1083(2) 0.0288(10) Uani 1 1 d . .
N2 N -0.0599(2) 0.5919(3) 0.0570(3) 0.0395(13) Uani 1 1 d . .
N3 N -0.2652(3) 0.4786(4) -0.0284(4) 0.0580(19) Uani 1 1 d . .
N4 N 0.46533(19) 0.5006(3) 0.7137(2) 0.0283(10) Uani 1 1 d . .
N5 N 0.5079(2) 0.5004(3) 0.7642(3) 0.0347(12) Uani 1 1 d . .
N6 N 0.5083(6) 0.4090(4) 1.0286(5) 0.088(4) Uani 1 1 d . .
N7 N 0.3648(2) 0.6650(3) 0.2549(3) 0.0320(11) Uani 1 1 d . .
N8 N 0.08848(19) 0.6432(2) 0.5682(3) 0.0274(10) Uani 1 1 d . .
N9 N 0.2757(2) 0.2549(2) 0.3821(3) 0.0274(10) Uani 1 1 d . .
C1 C 0.0844(3) 0.6035(5) 0.0665(4) 0.063(3) Uani 1 1 d . .
H1A H 0.0897 0.5663 0.0407 0.095 Uiso 1 1 calc R U
H1B H 0.1107 0.6358 0.0634 0.095 Uiso 1 1 calc R U
H1C H 0.0473 0.6195 0.0461 0.095 Uiso 1 1 calc R U
C2 C 0.0196(4) 0.6990(4) 0.1875(4) 0.055(2) Uani 1 1 d . .
H2A H 0.0466 0.7166 0.1671 0.082 Uiso 1 1 calc R U
H2B H 0.0116 0.7293 0.2199 0.082 Uiso 1 1 calc R U
H2C H -0.0139 0.6895 0.1500 0.082 Uiso 1 1 calc R U
C3 C -0.0483(2) 0.5539(3) 0.2590(3) 0.0335(13) Uani 1 1 d . .
H3A H -0.0412 0.5951 0.2813 0.050 Uiso 1 1 calc R U
H3B H -0.0628 0.5259 0.2879 0.050 Uiso 1 1 calc R U
H3C H -0.0749 0.5580 0.2125 0.050 Uiso 1 1 calc R U
C4 C 0.0353(3) 0.4364(4) 0.0988(3) 0.0458(18) Uani 1 1 d . .
H4A H -0.0003 0.4525 0.0711 0.069 Uiso 1 1 calc R U
H4B H 0.0318 0.3922 0.1097 0.069 Uiso 1 1 calc R U
H4C H 0.0613 0.4406 0.0718 0.069 Uiso 1 1 calc R U
C5 C 0.4761(3) 0.6161(4) 0.6176(5) 0.059(2) Uani 1 1 d . .
H5A H 0.4962 0.6067 0.6664 0.089 Uiso 1 1 calc R U
H5B H 0.4701 0.6613 0.6120 0.089 Uiso 1 1 calc R U
H5C H 0.4972 0.6018 0.5869 0.089 Uiso 1 1 calc R U
C6 C 0.3781(3) 0.5974(4) 0.7406(4) 0.053(2) Uani 1 1 d . .
H6A H 0.4117 0.5810 0.7733 0.079 Uiso 1 1 calc R U
H6B H 0.3503 0.6020 0.7650 0.079 Uiso 1 1 calc R U
H6C H 0.3854 0.6383 0.7232 0.079 Uiso 1 1 calc R U
C7 C 0.3946(3) 0.3689(3) 0.6732(4) 0.0475(19) Uani 1 1 d . .
H7A H 0.4056 0.3500 0.6348 0.071 Uiso 1 1 calc R U
H7B H 0.3698 0.3405 0.6873 0.071 Uiso 1 1 calc R U
H7C H 0.4269 0.3764 0.7132 0.071 Uiso 1 1 calc R U
C8 C 0.4891(3) 0.4544(5) 0.5743(4) 0.054(2) Uani 1 1 d . .
H8A H 0.5024 0.4939 0.5606 0.081 Uiso 1 1 calc R U
H8B H 0.4940 0.4209 0.5431 0.081 Uiso 1 1 calc R U
H8C H 0.5098 0.4444 0.6227 0.081 Uiso 1 1 calc R U
C9 C -0.1096(2) 0.5605(3) 0.0380(3) 0.0318(13) Uani 1 1 d . .
C10 C -0.1503(3) 0.5860(4) -0.0178(4) 0.052(2) Uani 1 1 d . .
H10 H -0.1432 0.6225 -0.0408 0.063 Uiso 1 1 calc R U
C11 C -0.1191(3) 0.5066(3) 0.0709(3) 0.0369(14) Uani 1 1 d . .
H11 H -0.0911 0.4887 0.1083 0.044 Uiso 1 1 calc R U
C12 C -0.2011(3) 0.5579(5) -0.0396(4) 0.056(2) Uani 1 1 d . .
H12 H -0.2290 0.5749 -0.0777 0.067 Uiso 1 1 calc R U
C13 C -0.1706(3) 0.4790(4) 0.0481(4) 0.0436(16) Uani 1 1 d . .
H13 H -0.1779 0.4419 0.0699 0.052 Uiso 1 1 calc R U
C14 C -0.2108(3) 0.5057(4) -0.0061(4) 0.0442(17) Uani 1 1 d . .
C15 C 0.5058(3) 0.4791(4) 0.8288(3) 0.0383(15) Uani 1 1 d . .
C16 C 0.4593(3) 0.4524(3) 0.8395(4) 0.0401(15) Uani 1 1 d . .
H16 H 0.4269 0.4496 0.8014 0.048 Uiso 1 1 calc R U
C17 C 0.5533(3) 0.4833(4) 0.8847(4) 0.050(2) Uani 1 1 d . .
H17 H 0.5852 0.5017 0.8783 0.061 Uiso 1 1 calc R U
C18 C 0.4597(4) 0.4298(4) 0.9049(5) 0.059(2) Uani 1 1 d . .
H18 H 0.4278 0.4122 0.9119 0.070 Uiso 1 1 calc R U
C19 C 0.5536(4) 0.4600(5) 0.9506(4) 0.065(3) Uani 1 1 d . .
H19 H 0.5857 0.4624 0.9892 0.078 Uiso 1 1 calc R U
C20 C 0.5066(5) 0.4333(4) 0.9587(4) 0.063(3) Uani 1 1 d . .
C21 C 0.3394(3) 0.6803(3) 0.1776(3) 0.0367(14) Uani 1 1 d . .
H21A H 0.3328 0.7260 0.1732 0.044 Uiso 1 1 calc R U
H21B H 0.3035 0.6594 0.1614 0.044 Uiso 1 1 calc R U
C22 C 0.3722(3) 0.6619(4) 0.1285(4) 0.0414(15) Uani 1 1 d . .
H22A H 0.4115 0.6689 0.1520 0.050 Uiso 1 1 calc R U
H22B H 0.3668 0.6168 0.1169 0.050 Uiso 1 1 calc R U
C23 C 0.3544(4) 0.7001(5) 0.0623(5) 0.059(2) Uani 1 1 d . .
H23A H 0.3632 0.7445 0.0742 0.070 Uiso 1 1 calc R U
H23B H 0.3143 0.6967 0.0426 0.070 Uiso 1 1 calc R U
C24 C 0.3803(4) 0.6806(4) 0.0067(5) 0.062(2) Uani 1 1 d . .
H24A H 0.4200 0.6816 0.0264 0.092 Uiso 1 1 calc R U
H24B H 0.3690 0.7094 -0.0331 0.092 Uiso 1 1 calc R U
H24C H 0.3687 0.6380 -0.0091 0.092 Uiso 1 1 calc R U
C25 C 0.3230(3) 0.6796(3) 0.2924(4) 0.0377(14) Uani 1 1 d . .
H25A H 0.3373 0.6647 0.3414 0.045 Uiso 1 1 calc R U
H25B H 0.2896 0.6553 0.2699 0.045 Uiso 1 1 calc R U
C26 C 0.3073(3) 0.7479(4) 0.2939(4) 0.0487(18) Uani 1 1 d . .
H26A H 0.2949 0.7643 0.2454 0.058 Uiso 1 1 calc R U
H26B H 0.3396 0.7723 0.3201 0.058 Uiso 1 1 calc R U
C27 C 0.2623(3) 0.7563(4) 0.3282(5) 0.056(2) Uani 1 1 d . .
H27A H 0.2297 0.7328 0.3013 0.067 Uiso 1 1 calc R U
H27B H 0.2744 0.7391 0.3764 0.067 Uiso 1 1 calc R U
C28 C 0.2477(4) 0.8249(5) 0.3311(6) 0.074(3) Uani 1 1 d . .
H28A H 0.2790 0.8475 0.3613 0.111 Uiso 1 1 calc R U
H28B H 0.2168 0.8287 0.3501 0.111 Uiso 1 1 calc R U
H28C H 0.2378 0.8426 0.2837 0.111 Uiso 1 1 calc R U
C29 C 0.3806(3) 0.5964(3) 0.2667(4) 0.0373(14) Uani 1 1 d . .
H29A H 0.4082 0.5871 0.2424 0.045 Uiso 1 1 calc R U
H29B H 0.3982 0.5899 0.3175 0.045 Uiso 1 1 calc R U
C30 C 0.3348(3) 0.5498(3) 0.2424(4) 0.0424(16) Uani 1 1 d . .
H30A H 0.3169 0.5555 0.1916 0.051 Uiso 1 1 calc R U
H30B H 0.3074 0.5575 0.2673 0.051 Uiso 1 1 calc R U
C31 C 0.3556(3) 0.4829(4) 0.2560(4) 0.0415(15) Uani 1 1 d . .
H31A H 0.3795 0.4735 0.2266 0.050 Uiso 1 1 calc R U
H31B H 0.3775 0.4787 0.3058 0.050 Uiso 1 1 calc R U
C32 C 0.3097(4) 0.4364(4) 0.2403(4) 0.0478(18) Uani 1 1 d . .
H32A H 0.2876 0.4433 0.2720 0.072 Uiso 1 1 calc R U
H32B H 0.3246 0.3939 0.2469 0.072 Uiso 1 1 calc R U
H32C H 0.2869 0.4416 0.1917 0.072 Uiso 1 1 calc R U
C33 C 0.4156(3) 0.7050(4) 0.2820(4) 0.0378(14) Uani 1 1 d . .
H33A H 0.4424 0.6918 0.2579 0.045 Uiso 1 1 calc R U
H33B H 0.4058 0.7490 0.2688 0.045 Uiso 1 1 calc R U
C34 C 0.4429(4) 0.7022(5) 0.3603(4) 0.058(2) Uani 1 1 d . .
H34A H 0.4168 0.7159 0.3852 0.069 Uiso 1 1 calc R U
H34B H 0.4533 0.6584 0.3742 0.069 Uiso 1 1 calc R U
C35 C 0.4924(3) 0.7427(5) 0.3819(5) 0.057(2) Uani 1 1 d . .
H35A H 0.4815 0.7869 0.3711 0.069 Uiso 1 1 calc R U
H35B H 0.5172 0.7311 0.3543 0.069 Uiso 1 1 calc R U
C36 C 0.5221(5) 0.7367(6) 0.4583(6) 0.086(4) Uani 1 1 d . .
H36A H 0.4975 0.7474 0.4858 0.128 Uiso 1 1 calc R U
H36B H 0.5533 0.7653 0.4705 0.128 Uiso 1 1 calc R U
H36C H 0.5349 0.6936 0.4687 0.128 Uiso 1 1 calc R U
C37 C 0.1353(3) 0.6607(3) 0.5389(4) 0.0378(14) Uani 1 1 d . .
H37A H 0.1689 0.6399 0.5677 0.045 Uiso 1 1 calc R U
H37B H 0.1271 0.6438 0.4907 0.045 Uiso 1 1 calc R U
C38 C 0.1462(3) 0.7295(3) 0.5367(5) 0.0491(19) Uani 1 1 d . .
H38A H 0.1533 0.7474 0.5843 0.059 Uiso 1 1 calc R U
H38B H 0.1138 0.7506 0.5054 0.059 Uiso 1 1 calc R U
C39 C 0.1958(3) 0.7411(4) 0.5100(5) 0.053(2) Uani 1 1 d . .
H39A H 0.2295 0.7285 0.5465 0.064 Uiso 1 1 calc R U
H39B H 0.1925 0.7155 0.4677 0.064 Uiso 1 1 calc R U
C40 C 0.1992(4) 0.8091(5) 0.4927(6) 0.069(3) Uani 1 1 d . .
H40A H 0.1659 0.8215 0.4562 0.104 Uiso 1 1 calc R U
H40B H 0.2308 0.8159 0.4756 0.104 Uiso 1 1 calc R U
H40C H 0.2031 0.8344 0.5348 0.104 Uiso 1 1 calc R U
C41 C 0.1073(2) 0.6521(3) 0.6472(3) 0.0322(12) Uani 1 1 d . .
H41A H 0.1414 0.6282 0.6665 0.039 Uiso 1 1 calc R U
H41B H 0.1160 0.6969 0.6571 0.039 Uiso 1 1 calc R U
C42 C 0.0673(3) 0.6325(3) 0.6859(3) 0.0326(12) Uani 1 1 d . .
H42A H 0.0349 0.6600 0.6722 0.039 Uiso 1 1 calc R U
H42B H 0.0551 0.5890 0.6729 0.039 Uiso 1 1 calc R U
C43 C 0.0937(3) 0.6365(3) 0.7645(4) 0.0406(15) Uani 1 1 d . .
H43A H 0.1225 0.6043 0.7789 0.049 Uiso 1 1 calc R U
H43B H 0.1111 0.6780 0.7762 0.049 Uiso 1 1 calc R U
C44 C 0.0533(4) 0.6272(4) 0.8057(4) 0.0482(18) Uani 1 1 d . .
H44A H 0.0241 0.6582 0.7908 0.072 Uiso 1 1 calc R U
H44B H 0.0719 0.6323 0.8559 0.072 Uiso 1 1 calc R U
H44C H 0.0378 0.5850 0.7970 0.072 Uiso 1 1 calc R U
C45 C 0.0393(2) 0.6845(3) 0.5374(3) 0.0308(12) Uani 1 1 d . .
H45A H 0.0492 0.7280 0.5531 0.037 Uiso 1 1 calc R U
H45B H 0.0100 0.6711 0.5571 0.037 Uiso 1 1 calc R U
C46 C 0.0167(3) 0.6845(3) 0.4581(4) 0.0357(13) Uani 1 1 d . .
H46A H 0.0473 0.6871 0.4376 0.043 Uiso 1 1 calc R U
H46B H -0.0026 0.6446 0.4426 0.043 Uiso 1 1 calc R U
C47 C -0.0219(3) 0.7383(4) 0.4311(4) 0.0448(17) Uani 1 1 d . .
H47A H -0.0525 0.7357 0.4515 0.054 Uiso 1 1 calc R U
H47B H -0.0026 0.7782 0.4465 0.054 Uiso 1 1 calc R U
C48 C -0.0440(3) 0.7381(4) 0.3526(5) 0.054(2) Uani 1 1 d . .
H48A H -0.0137 0.7383 0.3322 0.082 Uiso 1 1 calc R U
H48B H -0.0666 0.7753 0.3371 0.082 Uiso 1 1 calc R U
H48C H -0.0661 0.7004 0.3373 0.082 Uiso 1 1 calc R U
C49 C 0.0730(2) 0.5755(3) 0.5489(3) 0.0272(11) Uani 1 1 d . .
H49A H 0.0389 0.5662 0.5603 0.033 Uiso 1 1 calc R U
H49B H 0.0653 0.5708 0.4976 0.033 Uiso 1 1 calc R U
C50 C 0.1153(3) 0.5273(3) 0.5848(4) 0.0329(12) Uani 1 1 d . .
H50A H 0.1235 0.5311 0.6363 0.040 Uiso 1 1 calc R U
H50B H 0.1494 0.5349 0.5726 0.040 Uiso 1 1 calc R U
C51 C 0.0945(3) 0.4617(3) 0.5619(3) 0.0355(13) Uani 1 1 d . .
H51A H 0.0585 0.4560 0.5698 0.043 Uiso 1 1 calc R U
H51B H 0.0894 0.4571 0.5111 0.043 Uiso 1 1 calc R U
C52 C 0.1326(3) 0.4116(4) 0.6009(4) 0.0468(17) Uani 1 1 d . .
H52A H 0.1686 0.4176 0.5943 0.070 Uiso 1 1 calc R U
H52B H 0.1184 0.3705 0.5828 0.070 Uiso 1 1 calc R U
H52C H 0.1358 0.4141 0.6509 0.070 Uiso 1 1 calc R U
C53 C 0.3277(2) 0.2868(3) 0.3785(3) 0.0288(11) Uani 1 1 d . .
H53A H 0.3179 0.3203 0.3427 0.035 Uiso 1 1 calc R U
H53B H 0.3453 0.3070 0.4243 0.035 Uiso 1 1 calc R U
C54 C 0.3688(3) 0.2438(3) 0.3612(4) 0.0404(16) Uani 1 1 d . .
H54A H 0.3844 0.2155 0.4013 0.048 Uiso 1 1 calc R U
H54B H 0.3501 0.2179 0.3201 0.048 Uiso 1 1 calc R U
C55 C 0.4141(3) 0.2801(4) 0.3454(4) 0.0448(17) Uani 1 1 d . .
H55A H 0.4321 0.3068 0.3862 0.054 Uiso 1 1 calc R U
H55B H 0.3984 0.3079 0.3048 0.054 Uiso 1 1 calc R U
C56 C 0.4563(3) 0.2382(4) 0.3293(6) 0.065(3) Uani 1 1 d . .
H56A H 0.4748 0.2137 0.3711 0.098 Uiso 1 1 calc R U
H56B H 0.4831 0.2638 0.3157 0.098 Uiso 1 1 calc R U
H56C H 0.4384 0.2098 0.2908 0.098 Uiso 1 1 calc R U
C57 C 0.2394(2) 0.3052(3) 0.3990(3) 0.0292(11) Uani 1 1 d . .
H57A H 0.2365 0.3404 0.3659 0.035 Uiso 1 1 calc R U
H57B H 0.2574 0.3213 0.4468 0.035 Uiso 1 1 calc R U
C58 C 0.1820(3) 0.2836(3) 0.3954(4) 0.0385(15) Uani 1 1 d . .
H58A H 0.1607 0.2763 0.3459 0.046 Uiso 1 1 calc R U
H58B H 0.1840 0.2436 0.4212 0.046 Uiso 1 1 calc R U
C59 C 0.1536(2) 0.3329(3) 0.4275(3) 0.0338(13) Uani 1 1 d . .
H59A H 0.1728 0.3365 0.4783 0.041 Uiso 1 1 calc R U
H59B H 0.1558 0.3739 0.4056 0.041 Uiso 1 1 calc R U
C60 C 0.0942(3) 0.3168(4) 0.4174(5) 0.0486(19) Uani 1 1 d . .
H60A H 0.0745 0.3159 0.3672 0.073 Uiso 1 1 calc R U
H60B H 0.0779 0.3485 0.4406 0.073 Uiso 1 1 calc R U
H60C H 0.0917 0.2757 0.4379 0.073 Uiso 1 1 calc R U
C61 C 0.2470(3) 0.2230(3) 0.3128(3) 0.0315(12) Uani 1 1 d . .
H61A H 0.2699 0.1876 0.3063 0.038 Uiso 1 1 calc R U
H61B H 0.2123 0.2054 0.3160 0.038 Uiso 1 1 calc R U
C62 C 0.2350(3) 0.2642(3) 0.2487(3) 0.0346(13) Uani 1 1 d . .
H62A H 0.2696 0.2794 0.2422 0.041 Uiso 1 1 calc R U
H62B H 0.2136 0.3010 0.2551 0.041 Uiso 1 1 calc R U
C63 C 0.2033(3) 0.2280(3) 0.1845(4) 0.0414(15) Uani 1 1 d . .
H63A H 0.2248 0.1912 0.1786 0.050 Uiso 1 1 calc R U
H63B H 0.1690 0.2127 0.1916 0.050 Uiso 1 1 calc R U
C64 C 0.1900(4) 0.2671(4) 0.1188(4) 0.055(2) Uani 1 1 d . .
H64A H 0.1711 0.3053 0.1257 0.082 Uiso 1 1 calc R U
H64B H 0.1665 0.2432 0.0795 0.082 Uiso 1 1 calc R U
H64C H 0.2238 0.2783 0.1084 0.082 Uiso 1 1 calc R U
C65 C 0.2888(3) 0.2041(3) 0.4376(3) 0.0355(13) Uani 1 1 d . .
H65A H 0.3126 0.1729 0.4246 0.043 Uiso 1 1 calc R U
H65B H 0.2544 0.1826 0.4364 0.043 Uiso 1 1 calc R U
C66 C 0.3164(3) 0.2250(4) 0.5129(4) 0.0439(16) Uani 1 1 d . .
H66A H 0.3479 0.2523 0.5142 0.053 Uiso 1 1 calc R U
H66B H 0.2904 0.2494 0.5304 0.053 Uiso 1 1 calc R U
C67 C 0.3357(4) 0.1686(4) 0.5593(4) 0.055(2) Uani 1 1 d . .
H67A H 0.3607 0.1437 0.5405 0.066 Uiso 1 1 calc R U
H67B H 0.3040 0.1419 0.5582 0.066 Uiso 1 1 calc R U
C68 C 0.3649(4) 0.1862(5) 0.6348(5) 0.073(3) Uani 1 1 d . .
H68A H 0.3968 0.2119 0.6364 0.109 Uiso 1 1 calc R U
H68B H 0.3766 0.1482 0.6626 0.109 Uiso 1 1 calc R U
H68C H 0.3401 0.2100 0.6542 0.109 Uiso 1 1 calc R U
O39 O 0.3198(3) 0.4172(3) 0.8429(3) 0.0711(19) Uani 1 1 d . .
C69 C 0.2980(4) 0.4379(5) 0.7736(5) 0.064(3) Uani 1 1 d . .
H69A H 0.2868 0.4020 0.7413 0.077 Uiso 1 1 calc R U
H69B H 0.3251 0.4631 0.7590 0.077 Uiso 1 1 calc R U
C72 C 0.3096(7) 0.4640(6) 0.8865(6) 0.095(4) Uani 1 1 d . .
H72A H 0.3396 0.4948 0.8991 0.114 Uiso 1 1 calc R U
H72B H 0.3050 0.4458 0.9300 0.114 Uiso 1 1 calc R U
C70 C 0.2495(6) 0.4771(10) 0.7739(6) 0.128(7) Uani 1 1 d . .
H70A H 0.2472 0.5152 0.7449 0.153 Uiso 1 1 calc R U
H70B H 0.2152 0.4531 0.7564 0.153 Uiso 1 1 calc R U
C71 C 0.2599(13) 0.4924(12) 0.8448(10) 0.255(18) Uani 1 1 d . .
H71A H 0.2292 0.4779 0.8614 0.306 Uiso 1 1 calc R U
H71B H 0.2626 0.5384 0.8505 0.306 Uiso 1 1 calc R U

loop_
_atom_site_aniso_label
_atom_site_aniso_U_11
_atom_site_aniso_U_22
_atom_site_aniso_U_33
_atom_site_aniso_U_23
_atom_site_aniso_U_13
_atom_site_aniso_U_12
Er1 0.01545(9) 0.02519(11) 0.01721(10) 0.00015(8) 0.00359(7) -0.00151(8)
Mo1 0.01692(19) 0.0505(3) 0.0184(2) 0.0072(2) 0.00476(16) -0.00490(19)
Mo2 0.0224(2) 0.0198(2) 0.0264(2) 0.00286(17) 0.00227(16) -0.00194(16)
Mo3 0.01474(17) 0.0226(2) 0.01872(18) 0.00178(15) 0.00536(14) -0.00127(14)
Mo4 0.01847(19) 0.0304(2) 0.0224(2) -0.00771(18) 0.00198(16) 0.00227(17)
Mo5 0.01602(18) 0.0317(2) 0.01814(19) 0.00307(17) 0.00204(15) -0.00118(16)
Mo6 0.02033(19) 0.0237(2) 0.02029(19) 0.00027(16) 0.00570(15) -0.00599(16)
Mo7 0.01835(18) 0.0245(2) 0.01632(18) -0.00205(15) 0.00576(14) 0.00079(15)
Mo8 0.01774(18) 0.0212(2) 0.02130(19) 0.00131(16) 0.00506(15) -0.00215(15)
Mo9 0.01528(17) 0.0282(2) 0.01921(19) -0.00450(16) 0.00576(14) -0.00025(15)
Mo10 0.01623(18) 0.0280(2) 0.01766(18) -0.00093(16) 0.00206(14) -0.00049(16)
O1 0.0180(16) 0.046(3) 0.0213(18) 0.0024(17) 0.0036(14) -0.0051(16)
O2 0.0236(17) 0.0234(18) 0.0250(18) 0.0009(15) 0.0039(14) -0.0025(14)
O3 0.0173(16) 0.0289(19) 0.0200(17) 0.0017(14) 0.0033(13) -0.0014(14)
O4 0.0190(16) 0.0266(19) 0.0247(18) -0.0042(15) 0.0028(14) 0.0020(14)
O5 0.027(2) 0.087(4) 0.029(2) 0.019(2) 0.0088(18) -0.006(2)
O6 0.0234(18) 0.037(2) 0.034(2) 0.0143(18) 0.0022(16) -0.0112(17)
O7 0.045(3) 0.0153(19) 0.053(3) 0.0022(19) 0.005(2) 0.0004(18)
O8 0.0249(18) 0.0228(18) 0.0214(17) -0.0016(14) 0.0033(14) 0.0025(14)
O9 0.0204(17) 0.041(2) 0.029(2) 0.0047(17) 0.0100(15) -0.0021(16)
O10 0.0182(16) 0.0245(19) 0.0256(18) -0.0014(15) 0.0017(14) 0.0003(14)
O11 0.028(2) 0.043(3) 0.048(3) -0.022(2) 0.0001(19) 0.0032(19)
O12 0.0189(17) 0.059(3) 0.0225(19) -0.0101(19) 0.0046(15) 0.0019(18)
O13 0.0152(15) 0.0254(18) 0.0157(15) -0.0008(13) 0.0040(12) -0.0009(13)
O14 0.0239(19) 0.057(3) 0.0215(19) 0.0135(19) 0.0020(15) -0.0047(19)
O15 0.0216(17) 0.027(2) 0.030(2) 0.0060(16) 0.0007(15) 0.0012(15)
O16 0.0138(14) 0.0246(18) 0.0243(17) 0.0009(14) 0.0018(13) 0.0004(13)
O17 0.0200(17) 0.045(2) 0.0215(18) -0.0069(17) 0.0022(14) -0.0023(16)
O18 0.0231(17) 0.0266(19) 0.0226(18) 0.0007(15) 0.0057(14) -0.0025(15)
O19 0.0177(15) 0.0278(19) 0.0192(16) 0.0015(14) 0.0042(13) 0.0008(14)
O20 0.0188(16) 0.0268(19) 0.0210(17) -0.0042(14) 0.0053(13) -0.0032(14)
O21 0.0163(15) 0.032(2) 0.0217(17) -0.0022(15) 0.0046(13) -0.0005(14)
O22 0.035(2) 0.033(2) 0.038(2) 0.0000(19) 0.0116(19) -0.0169(18)
O23 0.0229(17) 0.029(2) 0.0223(18) -0.0002(15) 0.0043(14) -0.0022(15)
O24 0.030(2) 0.045(3) 0.0221(19) -0.0081(18) 0.0080(16) 0.0064(18)
O25 0.0187(16) 0.030(2) 0.0219(17) 0.0013(15) 0.0045(14) 0.0000(14)
O26 0.031(2) 0.027(2) 0.037(2) 0.0092(18) 0.0081(17) -0.0047(16)
O27 0.0216(17) 0.0257(19) 0.0280(19) -0.0028(15) 0.0064(15) 0.0005(14)
O28 0.0236(19) 0.045(3) 0.035(2) -0.0033(19) 0.0129(17) 0.0074(18)
O29 0.0220(17) 0.036(2) 0.0194(17) -0.0024(15) 0.0084(14) -0.0075(15)
O30 0.0136(14) 0.0211(17) 0.0162(15) -0.0019(13) 0.0025(12) -0.0022(12)
O31 0.0189(17) 0.034(2) 0.0260(19) -0.0066(16) 0.0054(14) -0.0075(15)
O32 0.0246(18) 0.028(2) 0.0187(17) -0.0021(15) 0.0052(14) -0.0014(15)
O33 0.0265(18) 0.0243(19) 0.0239(18) 0.0052(15) 0.0036(15) 0.0036(15)
O34 0.0150(16) 0.038(2) 0.0255(19) -0.0016(16) 0.0027(14) 0.0039(15)
O35 0.029(3) 0.127(7) 0.072(4) -0.003(4) -0.010(3) -0.011(4)
O36 0.057(4) 0.075(5) 0.133(8) 0.008(5) -0.001(4) -0.028(4)
O37 0.211(13) 0.079(6) 0.099(7) 0.030(5) 0.087(8) 0.007(7)
O38 0.213(12) 0.090(6) 0.033(4) 0.006(4) 0.020(5) 0.046(7)
N1 0.019(2) 0.043(3) 0.022(2) 0.007(2) 0.0028(17) 0.0005(19)
N2 0.028(2) 0.054(4) 0.029(3) 0.018(2) -0.003(2) -0.003(2)
N3 0.037(3) 0.072(5) 0.060(4) -0.014(4) 0.006(3) -0.009(3)
N4 0.020(2) 0.041(3) 0.021(2) -0.002(2) 0.0024(17) 0.0032(19)
N5 0.023(2) 0.055(3) 0.021(2) 0.002(2) -0.0007(18) -0.001(2)
N6 0.168(12) 0.055(5) 0.042(4) 0.004(4) 0.031(6) 0.025(6)
N7 0.022(2) 0.040(3) 0.034(3) 0.008(2) 0.0085(19) -0.002(2)
N8 0.022(2) 0.027(2) 0.036(3) 0.001(2) 0.0132(19) 0.0020(18)
N9 0.027(2) 0.023(2) 0.034(2) -0.0038(19) 0.0109(19) -0.0019(18)
C1 0.037(4) 0.126(9) 0.024(3) 0.022(4) 0.005(3) -0.017(5)
C2 0.075(6) 0.037(4) 0.040(4) 0.014(3) 0.000(4) 0.008(4)
C3 0.022(2) 0.038(3) 0.040(3) 0.001(3) 0.009(2) 0.009(2)
C4 0.050(4) 0.059(5) 0.020(3) -0.013(3) -0.004(3) 0.006(3)
C5 0.027(3) 0.056(5) 0.081(6) 0.015(4) -0.007(3) -0.018(3)
C6 0.042(4) 0.066(5) 0.043(4) -0.034(4) 0.001(3) 0.001(4)
C7 0.035(3) 0.035(4) 0.060(5) 0.015(3) -0.007(3) 0.008(3)
C8 0.021(3) 0.087(6) 0.047(4) -0.028(4) 0.001(3) 0.008(3)
C9 0.020(2) 0.050(4) 0.024(3) 0.005(2) 0.003(2) -0.001(2)
C10 0.027(3) 0.072(6) 0.048(4) 0.023(4) -0.005(3) -0.004(3)
C11 0.026(3) 0.050(4) 0.030(3) 0.001(3) 0.001(2) -0.002(3)
C12 0.020(3) 0.097(7) 0.040(4) 0.012(4) -0.008(3) -0.001(3)
C13 0.036(3) 0.040(4) 0.051(4) -0.002(3) 0.007(3) -0.004(3)
C14 0.027(3) 0.066(5) 0.036(3) -0.016(3) 0.003(3) -0.003(3)
C15 0.039(3) 0.051(4) 0.024(3) -0.007(3) 0.007(2) 0.005(3)
C16 0.051(4) 0.037(3) 0.039(3) -0.001(3) 0.023(3) -0.001(3)
C17 0.046(4) 0.064(5) 0.030(3) -0.005(3) -0.007(3) 0.013(4)
C18 0.087(7) 0.046(5) 0.052(5) -0.001(4) 0.036(5) 0.002(4)
C19 0.083(7) 0.065(6) 0.028(4) -0.007(4) -0.013(4) 0.026(5)
C20 0.106(8) 0.049(5) 0.034(4) 0.011(3) 0.023(5) 0.031(5)
C21 0.031(3) 0.046(4) 0.032(3) 0.007(3) 0.008(2) 0.000(3)
C22 0.042(4) 0.047(4) 0.036(3) 0.007(3) 0.012(3) 0.008(3)
C23 0.068(6) 0.060(5) 0.051(5) 0.019(4) 0.023(4) 0.015(4)
C24 0.099(7) 0.046(5) 0.048(5) 0.009(4) 0.034(5) 0.008(5)
C25 0.029(3) 0.044(4) 0.045(4) 0.007(3) 0.019(3) -0.002(3)
C26 0.042(4) 0.053(5) 0.054(4) -0.003(4) 0.019(3) 0.003(3)
C27 0.043(4) 0.066(6) 0.063(5) -0.005(4) 0.023(4) 0.002(4)
C28 0.071(6) 0.084(7) 0.076(7) 0.003(6) 0.036(5) 0.027(6)
C29 0.027(3) 0.043(4) 0.042(3) 0.012(3) 0.009(3) 0.004(3)
C30 0.028(3) 0.042(4) 0.056(4) -0.004(3) 0.010(3) 0.000(3)
C31 0.040(3) 0.046(4) 0.044(4) 0.010(3) 0.019(3) 0.004(3)
C32 0.069(5) 0.036(4) 0.044(4) -0.001(3) 0.026(4) -0.005(3)
C33 0.028(3) 0.047(4) 0.038(3) 0.001(3) 0.009(2) -0.010(3)
C34 0.057(5) 0.071(6) 0.037(4) 0.010(4) 0.000(3) -0.019(4)
C35 0.044(4) 0.066(6) 0.057(5) -0.009(4) 0.006(4) -0.016(4)
C36 0.071(7) 0.103(9) 0.063(6) -0.013(6) -0.010(5) -0.025(6)
C37 0.027(3) 0.047(4) 0.045(4) 0.009(3) 0.019(3) 0.004(3)
C38 0.040(4) 0.034(4) 0.081(6) 0.007(4) 0.030(4) -0.005(3)
C39 0.044(4) 0.045(4) 0.076(6) 0.004(4) 0.026(4) -0.006(3)
C40 0.073(6) 0.063(6) 0.084(7) 0.007(5) 0.043(6) -0.021(5)
C41 0.025(3) 0.033(3) 0.039(3) -0.006(3) 0.009(2) 0.000(2)
C42 0.032(3) 0.033(3) 0.033(3) 0.000(2) 0.010(2) 0.000(2)
C43 0.046(4) 0.039(4) 0.034(3) -0.008(3) 0.008(3) -0.003(3)
C44 0.069(5) 0.045(4) 0.032(3) -0.002(3) 0.017(3) -0.005(4)
C45 0.024(2) 0.030(3) 0.043(3) 0.004(2) 0.016(2) 0.007(2)
C46 0.035(3) 0.032(3) 0.043(3) 0.003(3) 0.016(3) 0.007(2)
C47 0.042(4) 0.038(4) 0.052(4) 0.009(3) 0.010(3) 0.013(3)
C48 0.041(4) 0.061(5) 0.059(5) 0.017(4) 0.011(4) 0.012(4)
C49 0.027(3) 0.026(3) 0.032(3) -0.001(2) 0.014(2) -0.001(2)
C50 0.030(3) 0.028(3) 0.042(3) 0.006(2) 0.012(2) 0.001(2)
C51 0.042(3) 0.032(3) 0.034(3) 0.005(3) 0.013(3) 0.003(3)
C52 0.047(4) 0.035(4) 0.060(5) 0.000(3) 0.018(4) 0.006(3)
C53 0.023(2) 0.028(3) 0.036(3) -0.003(2) 0.010(2) -0.005(2)
C54 0.031(3) 0.030(3) 0.061(4) -0.016(3) 0.016(3) -0.007(2)
C55 0.036(3) 0.045(4) 0.059(5) -0.013(3) 0.022(3) -0.007(3)
C56 0.042(4) 0.061(5) 0.101(8) -0.039(5) 0.035(5) -0.016(4)
C57 0.027(3) 0.023(3) 0.037(3) -0.004(2) 0.009(2) -0.004(2)
C58 0.030(3) 0.034(3) 0.056(4) -0.011(3) 0.018(3) -0.008(2)
C59 0.027(3) 0.038(3) 0.036(3) -0.004(3) 0.009(2) -0.002(2)
C60 0.029(3) 0.051(4) 0.070(5) -0.010(4) 0.021(3) -0.011(3)
C61 0.034(3) 0.026(3) 0.035(3) -0.010(2) 0.010(2) -0.003(2)
C62 0.035(3) 0.036(3) 0.033(3) -0.003(3) 0.010(2) -0.001(3)
C63 0.044(4) 0.038(4) 0.036(3) -0.007(3) 0.002(3) -0.001(3)
C64 0.064(5) 0.061(5) 0.036(4) -0.003(4) 0.011(4) 0.010(4)
C65 0.038(3) 0.030(3) 0.039(3) 0.000(3) 0.015(3) -0.004(3)
C66 0.053(4) 0.040(4) 0.039(4) 0.002(3) 0.014(3) -0.004(3)
C67 0.063(5) 0.054(5) 0.044(4) 0.010(4) 0.010(4) -0.003(4)
C68 0.077(7) 0.088(8) 0.046(5) 0.023(5) 0.007(4) -0.016(6)
O39 0.109(6) 0.057(4) 0.047(3) 0.010(3) 0.022(4) -0.003(4)
C69 0.091(7) 0.060(6) 0.042(4) 0.003(4) 0.023(5) -0.023(5)
C72 0.152(13) 0.063(7) 0.066(7) -0.014(6) 0.026(8) 0.004(8)
C70 0.109(11) 0.22(2) 0.058(7) 0.048(10) 0.037(7) 0.047(12)
C71 0.42(4) 0.26(3) 0.115(15) 0.028(17) 0.12(2) 0.24(3)

loop_
_atom_type_symbol
_atom_type_description
_atom_type_scat_dispersion_real
_atom_type_scat_dispersion_imag
_atom_type_scat_source
C C 0.0033 0.0016 'International Tables Vol C Tables 4.2.6.8 and 6.1.1.4'
H H 0.0000 0.0000 'International Tables Vol C Tables 4.2.6.8 and 6.1.1.4'
N N 0.0061 0.0033 'International Tables Vol C Tables 4.2.6.8 and 6.1.1.4'
O O 0.0106 0.0060 'International Tables Vol C Tables 4.2.6.8 and 6.1.1.4'
Mo Mo -1.6832 0.6857 'International Tables Vol C Tables 4.2.6.8 and 6.1.1.4'
Er Er -0.2586 4.9576 'International Tables Vol C Tables 4.2.6.8 and 6.1.1.4'

loop_
_geom_angle_atom_site_label_1
_geom_angle_atom_site_label_2
_geom_angle_atom_site_label_3
_geom_angle
O20 Er1 O2 138.13(13)
O20 Er1 O18 112.79(13)
O2 Er1 O18 81.12(13)
O20 Er1 O1 147.89(14)
O2 Er1 O1 71.74(14)
O18 Er1 O1 77.89(13)
O20 Er1 O19 72.16(13)
O2 Er1 O19 75.36(13)
O18 Er1 O19 72.76(13)
O1 Er1 O19 138.58(15)
O20 Er1 O3 76.28(13)
O2 Er1 O3 72.59(13)
O18 Er1 O3 145.99(14)
O1 Er1 O3 112.51(13)
O19 Er1 O3 79.89(12)
O20 Er1 O21 71.74(13)
O2 Er1 O21 147.20(14)
O18 Er1 O21 72.17(13)
O1 Er1 O21 84.11(14)
O19 Er1 O21 112.97(12)
O3 Er1 O21 138.92(14)
O20 Er1 O4 82.71(13)
O2 Er1 O4 112.97(13)
O18 Er1 O4 139.34(13)
O1 Er1 O4 71.69(14)
O19 Er1 O4 146.36(13)
O3 Er1 O4 72.54(13)
O21 Er1 O4 78.38(13)
O5 Mo1 O1 106.2(2)
O5 Mo1 O12 102.6(3)
O1 Mo1 O12 95.1(2)
O5 Mo1 O6 102.3(2)
O1 Mo1 O6 95.97(19)
O12 Mo1 O6 148.62(17)
O5 Mo1 O14 93.09(19)
O1 Mo1 O14 160.68(17)
O12 Mo1 O14 80.30(18)
O6 Mo1 O14 79.63(18)
O5 Mo1 O13 164.30(18)
O1 Mo1 O13 89.46(15)
O12 Mo1 O13 74.87(15)
O6 Mo1 O13 75.95(15)
O14 Mo1 O13 71.22(13)
O7 Mo2 O2 106.4(2)
O7 Mo2 O8 101.6(2)
O2 Mo2 O8 95.50(17)
O7 Mo2 O6 103.4(2)
O2 Mo2 O6 95.44(18)
O8 Mo2 O6 148.44(18)
O7 Mo2 O15 92.6(2)
O2 Mo2 O15 160.98(17)
O8 Mo2 O15 80.11(15)
O6 Mo2 O15 79.95(16)
O7 Mo2 O13 163.80(18)
O2 Mo2 O13 89.71(15)
O8 Mo2 O13 74.84(14)
O6 Mo2 O13 75.71(16)
O15 Mo2 O13 71.28(14)
O9 Mo3 O3 106.52(18)
O9 Mo3 O10 103.27(19)
O3 Mo3 O10 96.82(17)
O9 Mo3 O8 101.95(19)
O3 Mo3 O8 94.84(17)
O10 Mo3 O8 147.81(17)
O9 Mo3 O16 90.35(17)
O3 Mo3 O16 163.00(16)
O10 Mo3 O16 80.88(15)
O8 Mo3 O16 79.29(15)
O9 Mo3 O13 162.47(16)
O3 Mo3 O13 91.00(15)
O10 Mo3 O13 74.54(15)
O8 Mo3 O13 75.37(15)
O16 Mo3 O13 72.11(13)
O11 Mo4 O4 106.9(2)
O11 Mo4 O12 102.7(2)
O4 Mo4 O12 96.65(18)
O11 Mo4 O10 102.4(2)
O4 Mo4 O10 95.91(17)
O12 Mo4 O10 147.19(18)
O11 Mo4 O17 91.04(19)
O4 Mo4 O17 162.05(17)
O12 Mo4 O17 79.99(16)
O10 Mo4 O17 78.79(15)
O11 Mo4 O13 162.13(18)
O4 Mo4 O13 90.96(15)
O12 Mo4 O13 75.41(16)
O10 Mo4 O13 74.19(14)
O17 Mo4 O13 71.10(14)
N1 Mo5 O17 101.6(2)
N1 Mo5 O16 100.43(18)
O17 Mo5 O16 90.84(16)
N1 Mo5 O14 96.97(19)
O17 Mo5 O14 89.24(19)
O16 Mo5 O14 162.22(15)
N1 Mo5 O15 96.2(2)
O17 Mo5 O15 162.14(15)
O16 Mo5 O15 87.27(16)
O14 Mo5 O15 87.22(19)
N1 Mo5 O13 175.9(2)
O17 Mo5 O13 81.61(15)
O16 Mo5 O13 82.01(14)
O14 Mo5 O13 80.41(15)
O15 Mo5 O13 80.54(15)
O22 Mo6 O18 106.6(2)
O22 Mo6 O23 102.9(2)
O18 Mo6 O23 96.19(17)
O22 Mo6 O29 100.9(2)
O18 Mo6 O29 95.72(17)
O23 Mo6 O29 149.07(17)
O22 Mo6 O31 91.60(19)
O18 Mo6 O31 161.82(17)
O23 Mo6 O31 79.78(15)
O29 Mo6 O31 80.03(15)
O22 Mo6 O30 162.63(18)
O18 Mo6 O30 90.76(15)
O23 Mo6 O30 75.54(15)
O29 Mo6 O30 75.86(14)
O31 Mo6 O30 71.06(13)
O24 Mo7 O19 106.44(19)
O24 Mo7 O23 103.1(2)
O19 Mo7 O23 96.33(17)
O24 Mo7 O25 102.5(2)
O19 Mo7 O25 95.25(17)
O23 Mo7 O25 147.50(16)
O24 Mo7 O32 91.50(17)
O19 Mo7 O32 162.03(16)
O23 Mo7 O32 80.29(15)
O25 Mo7 O32 79.39(15)
O24 Mo7 O30 163.52(16)
O19 Mo7 O30 90.01(15)
O23 Mo7 O30 75.33(15)
O25 Mo7 O30 74.40(14)
O32 Mo7 O30 72.04(13)
O26 Mo8 O20 106.85(19)
O26 Mo8 O25 103.8(2)
O20 Mo8 O25 96.62(17)
O26 Mo8 O27 101.1(2)
O20 Mo8 O27 95.15(17)
O25 Mo8 O27 148.01(16)
O26 Mo8 O33 91.38(18)
O20 Mo8 O33 161.68(16)
O25 Mo8 O33 80.42(15)
O27 Mo8 O33 79.13(15)
O26 Mo8 O30 163.32(17)
O20 Mo8 O30 89.79(15)
O25 Mo8 O30 74.73(14)
O27 Mo8 O30 75.68(15)
O33 Mo8 O30 71.95(13)
O28 Mo9 O21 106.91(19)
O28 Mo9 O29 102.2(2)
O21 Mo9 O29 95.58(18)
O28 Mo9 O27 102.1(2)
O21 Mo9 O27 95.56(17)
O29 Mo9 O27 148.99(16)
O28 Mo9 O34 91.74(18)
O21 Mo9 O34 161.35(16)
O29 Mo9 O34 79.98(16)
O27 Mo9 O34 80.26(16)
O28 Mo9 O30 162.86(17)
O21 Mo9 O30 90.22(15)
O29 Mo9 O30 75.66(14)
O27 Mo9 O30 75.45(15)
O34 Mo9 O30 71.13(13)
N4 Mo10 O31 97.8(2)
N4 Mo10 O32 98.31(19)
O31 Mo10 O32 89.02(16)
N4 Mo10 O34 99.07(19)
O31 Mo10 O34 87.34(17)
O32 Mo10 O34 162.57(15)
N4 Mo10 O33 100.3(2)
O31 Mo10 O33 161.65(15)
O32 Mo10 O33 90.76(16)
O34 Mo10 O33 87.40(17)
N4 Mo10 O30 178.4(2)
O31 Mo10 O30 80.54(14)
O32 Mo10 O30 81.84(14)
O34 Mo10 O30 80.74(14)
O33 Mo10 O30 81.27(14)
Mo1 O1 Er1 135.1(2)
Mo2 O2 Er1 134.9(2)
Mo3 O3 Er1 133.15(19)
Mo4 O4 Er1 133.1(2)
Mo2 O6 Mo1 114.6(2)
Mo2 O8 Mo3 115.78(19)
Mo3 O10 Mo4 115.9(2)
Mo4 O12 Mo1 115.3(2)
Mo5 O13 Mo3 100.41(13)
Mo5 O13 Mo4 100.88(14)
Mo3 O13 Mo4 88.54(13)
Mo5 O13 Mo1 100.85(14)
Mo3 O13 Mo1 158.74(16)
Mo4 O13 Mo1 88.01(12)
Mo5 O13 Mo2 100.69(14)
Mo3 O13 Mo2 88.08(12)
Mo4 O13 Mo2 158.43(16)
Mo1 O13 Mo2 87.46(12)
C1 O14 Mo5 128.1(4)
C1 O14 Mo1 123.9(4)
Mo5 O14 Mo1 107.52(17)
C2 O15 Mo5 125.1(4)
C2 O15 Mo2 121.1(4)
Mo5 O15 Mo2 107.49(17)
C3 O16 Mo5 123.8(4)
C3 O16 Mo3 118.5(3)
Mo5 O16 Mo3 105.42(15)
C4 O17 Mo5 128.4(4)
C4 O17 Mo4 122.4(4)
Mo5 O17 Mo4 106.41(17)
Mo6 O18 Er1 133.6(2)
Mo7 O19 Er1 134.23(19)
Mo8 O20 Er1 134.72(19)
Mo9 O21 Er1 133.7(2)
Mo7 O23 Mo6 114.8(2)
Mo8 O25 Mo7 115.78(19)
Mo9 O27 Mo8 114.7(2)
Mo9 O29 Mo6 114.52(18)
Mo10 O30 Mo6 101.12(13)
Mo10 O30 Mo8 100.52(14)
Mo6 O30 Mo8 158.36(16)
Mo10 O30 Mo7 100.07(13)
Mo6 O30 Mo7 87.94(12)
Mo8 O30 Mo7 88.39(12)
Mo10 O30 Mo9 101.05(13)
Mo6 O30 Mo9 87.80(12)
Mo8 O30 Mo9 87.99(12)
Mo7 O30 Mo9 158.88(16)
C5 O31 Mo10 128.2(4)
C5 O31 Mo6 123.4(4)
Mo10 O31 Mo6 107.28(16)
C6 O32 Mo10 125.4(4)
C6 O32 Mo7 121.7(4)
Mo10 O32 Mo7 106.05(16)
C7 O33 Mo10 123.9(4)
C7 O33 Mo8 118.6(4)
Mo10 O33 Mo8 106.21(16)
C8 O34 Mo10 123.7(4)
C8 O34 Mo9 123.8(4)
Mo10 O34 Mo9 107.07(16)
N2 N1 Mo5 170.7(5)
N1 N2 C9 119.7(5)
O36 N3 O35 123.0(8)
O36 N3 C14 117.5(8)
O35 N3 C14 119.3(8)
N5 N4 Mo10 175.7(5)
N4 N5 C15 119.1(6)
O38 N6 O37 125.1(11)
O38 N6 C20 118.5(13)
O37 N6 C20 116.3(12)
C25 N7 C33 111.7(5)
C25 N7 C21 107.7(5)
C33 N7 C21 107.7(5)
C25 N7 C29 108.6(5)
C33 N7 C29 108.9(5)
C21 N7 C29 112.3(5)
C45 N8 C41 108.6(4)
C45 N8 C49 109.1(4)
C41 N8 C49 111.2(5)
C45 N8 C37 111.1(5)
C41 N8 C37 108.8(5)
C49 N8 C37 108.2(5)
C65 N9 C61 106.7(5)
C65 N9 C53 110.3(5)
C61 N9 C53 110.7(5)
C65 N9 C57 111.1(5)
C61 N9 C57 110.8(4)
C53 N9 C57 107.2(4)
C11 C9 N2 123.2(5)
C11 C9 C10 120.7(6)
N2 C9 C10 116.1(6)
C12 C10 C9 119.6(7)
C9 C11 C13 118.7(6)
C14 C12 C10 119.8(7)
C14 C13 C11 119.9(7)
C12 C14 C13 121.3(7)
C12 C14 N3 118.5(7)
C13 C14 N3 120.2(8)
N5 C15 C17 117.2(7)
N5 C15 C16 123.3(6)
C17 C15 C16 119.5(7)
C18 C16 C15 121.1(8)
C15 C17 C19 119.1(9)
C20 C18 C16 118.9(9)
C20 C19 C17 119.5(8)
C18 C20 C19 121.9(8)
C18 C20 N6 119.9(11)
C19 C20 N6 118.1(10)
N7 C21 C22 116.3(5)
C23 C22 C21 110.0(6)
C22 C23 C24 114.1(7)
N7 C25 C26 116.1(6)
C25 C26 C27 111.4(7)
C28 C27 C26 111.2(8)
C30 C29 N7 116.1(5)
C29 C30 C31 111.4(6)
C32 C31 C30 111.9(6)
C34 C33 N7 115.5(6)
C35 C34 C33 111.6(7)
C34 C35 C36 112.2(8)
C38 C37 N8 115.1(6)
C37 C38 C39 110.5(6)
C40 C39 C38 110.3(7)
C42 C41 N8 116.1(5)
C43 C42 C41 110.4(5)
C44 C43 C42 112.7(6)
N8 C45 C46 116.0(5)
C47 C46 C45 112.4(6)
C48 C47 C46 112.1(7)
C50 C49 N8 115.5(5)
C49 C50 C51 110.2(5)
C52 C51 C50 112.5(6)
C54 C53 N9 114.8(5)
C55 C54 C53 111.6(6)
C54 C55 C56 112.7(7)
N9 C57 C58 114.8(5)
C59 C58 C57 110.2(5)
C60 C59 C58 112.0(6)
C62 C61 N9 115.6(5)
C61 C62 C63 110.1(6)
C64 C63 C62 112.3(6)
N9 C65 C66 116.6(5)
C67 C66 C65 110.0(6)
C66 C67 C68 112.7(8)
C69 O39 C72 107.2(8)
O39 C69 C70 105.2(8)
O39 C72 C71 103.8(12)
C71 C70 C69 102.9(13)
C70 C71 C72 111.0(14)

loop_
_geom_bond_atom_site_label_1
_geom_bond_atom_site_label_2
_geom_bond_distance
Er1 O20 2.344(4)
Er1 O2 2.349(4)
Er1 O18 2.355(4)
Er1 O1 2.364(4)
Er1 O19 2.365(4)
Er1 O3 2.368(4)
Er1 O21 2.373(4)
Er1 O4 2.382(4)
Mo1 O5 1.702(4)
Mo1 O1 1.743(4)
Mo1 O12 1.915(5)
Mo1 O6 1.923(5)
Mo1 O14 2.235(4)
Mo1 O13 2.330(3)
Mo2 O7 1.703(4)
Mo2 O2 1.748(4)
Mo2 O8 1.906(4)
Mo2 O6 1.917(4)
Mo2 O15 2.234(4)
Mo2 O13 2.344(4)
Mo3 O9 1.706(4)
Mo3 O3 1.750(4)
Mo3 O10 1.897(4)
Mo3 O8 1.918(4)
Mo3 O16 2.270(4)
Mo3 O13 2.314(3)
Mo4 O11 1.702(5)
Mo4 O4 1.747(4)
Mo4 O12 1.905(5)
Mo4 O10 1.916(4)
Mo4 O17 2.280(4)
Mo4 O13 2.316(4)
Mo5 N1 1.780(5)
Mo5 O17 1.977(5)
Mo5 O16 2.001(4)
Mo5 O14 2.008(4)
Mo5 O15 2.019(4)
Mo5 O13 2.110(3)
Mo6 O22 1.699(4)
Mo6 O18 1.747(4)
Mo6 O23 1.916(4)
Mo6 O29 1.925(4)
Mo6 O31 2.250(4)
Mo6 O30 2.316(4)
Mo7 O24 1.703(4)
Mo7 O19 1.745(4)
Mo7 O23 1.910(4)
Mo7 O25 1.917(4)
Mo7 O32 2.255(4)
Mo7 O30 2.328(3)
Mo8 O26 1.707(4)
Mo8 O20 1.751(4)
Mo8 O25 1.909(4)
Mo8 O27 1.924(4)
Mo8 O33 2.249(4)
Mo8 O30 2.321(3)
Mo9 O28 1.696(4)
Mo9 O21 1.751(4)
Mo9 O29 1.909(4)
Mo9 O27 1.917(4)
Mo9 O34 2.256(4)
Mo9 O30 2.335(3)
Mo10 N4 1.785(5)
Mo10 O31 1.993(4)
Mo10 O32 2.003(4)
Mo10 O34 2.011(4)
Mo10 O33 2.011(4)
Mo10 O30 2.111(3)
O14 C1 1.373(7)
O15 C2 1.412(8)
O16 C3 1.432(6)
O17 C4 1.417(7)
O31 C5 1.404(7)
O32 C6 1.417(7)
O33 C7 1.425(7)
O34 C8 1.391(7)
O35 N3 1.215(10)
O36 N3 1.207(11)
O37 N6 1.224(16)
O38 N6 1.210(15)
N1 N2 1.253(6)
N2 C9 1.393(8)
N3 C14 1.456(9)
N4 N5 1.250(6)
N5 C15 1.385(8)
N6 C20 1.479(12)
N7 C25 1.513(8)
N7 C33 1.521(8)
N7 C21 1.522(8)
N7 C29 1.523(9)
N8 C45 1.515(7)
N8 C41 1.519(8)
N8 C49 1.521(7)
N8 C37 1.532(7)
N9 C65 1.517(8)
N9 C61 1.521(7)
N9 C53 1.524(7)
N9 C57 1.526(7)
C9 C11 1.384(10)
C9 C10 1.394(9)
C10 C12 1.385(10)
C11 C13 1.397(9)
C12 C14 1.360(12)
C13 C14 1.381(10)
C15 C17 1.393(9)
C15 C16 1.396(10)
C16 C18 1.390(11)
C17 C19 1.405(12)
C18 C20 1.358(14)
C19 C20 1.389(15)
C21 C22 1.523(9)
C22 C23 1.506(10)
C23 C24 1.514(12)
C25 C26 1.518(11)
C26 C27 1.519(11)
C27 C28 1.518(13)
C29 C30 1.508(9)
C30 C31 1.523(10)
C31 C32 1.504(10)
C33 C34 1.515(10)
C34 C35 1.494(11)
C35 C36 1.496(13)
C37 C38 1.500(10)
C38 C39 1.540(10)
C39 C40 1.504(12)
C41 C42 1.519(9)
C42 C43 1.517(9)
C43 C44 1.516(10)
C45 C46 1.517(9)
C46 C47 1.512(9)
C47 C48 1.501(11)
C49 C50 1.517(8)
C50 C51 1.522(9)
C51 C52 1.504(10)
C53 C54 1.515(9)
C54 C55 1.509(9)
C55 C56 1.514(10)
C57 C58 1.529(8)
C58 C59 1.527(9)
C59 C60 1.520(9)
C61 C62 1.510(9)
C62 C63 1.513(9)
C63 C64 1.508(11)
C65 C66 1.527(10)
C66 C67 1.514(11)
C67 C68 1.519(12)
O39 C69 1.401(10)
O39 C72 1.401(13)
C69 C70 1.506(17)
C72 C71 1.44(2)
C70 C71 1.40(2)
